data_7110639
loop_
_publ_author_name
'Sanmart\'in, Jes\'us'
'Bermejo, Manuel R.'
'Garc\'ia-Deibe, Ana M.'
'Piro, Oscar'
'Castellano, Eduardo E.'

_publ_section_title
;
 An unusual [4 + 4 + 4] bishelical complex, Cu3(H2L)(L)&#x00B7;2H2O
 [H4L&#x2032; = N,N&#x2032;-bis(3-hydroxysalicylidene)-1,4-diaminobutane]:
 synthesis and crystal structure
;
_journal_issue 19
_journal_name_full 'Chemical Communications'
_journal_page_first 1953
_journal_paper_doi 10.1039/a905133c
_journal_year 1999
_chemical_formula_moiety 'C36 H38 Cu3 N4 O10'
_chemical_formula_sum 'C36 H38 Cu3 N4 O10'
_chemical_formula_weight 877.32
_chemical_name_common Cu3(H2L)(L).2H2O
_chemical_name_systematic
;
 ?
;
_space_group_IT_number 15
_symmetry_cell_setting monoclinic
_symmetry_space_group_name_Hall '-C 2yc'
_symmetry_space_group_name_H-M 'C 1 2/c 1'
_atom_sites_solution_hydrogens geom
_atom_sites_solution_primary direct
_atom_sites_solution_secondary difmap
_audit_creation_method SHELXL-97
_cell_angle_alpha 90.00
_cell_angle_beta 110.0630(6)
_cell_angle_gamma 90.00
_cell_formula_units_Z 4
_cell_length_a 17.098(7)
_cell_length_b 13.871(6)
_cell_length_c 15.366(7)
_cell_measurement_reflns_used 23
_cell_measurement_temperature 293(2)
_cell_measurement_theta_max 12.96
_cell_measurement_theta_min 6.39
_cell_volume 3423(3)
_computing_cell_refinement 'CAD4 Express (Enraf Nonius, 1994)'
_computing_data_collection 'CAD4 Express (Enraf Nonius, 1994)'
_computing_data_reduction 'XCAD4 (Harms & Wocadlo, 1995)'
_computing_molecular_graphics 'ORTEP3 for Windows (Farrugia, 1997)'
_computing_structure_refinement 'SHELXL-97 (Sheldrick, 1997)'
_computing_structure_solution 'SHELXS-97 (Sheldrick, 1990)'
_diffrn_ambient_temperature 293(2)
_diffrn_measured_fraction_theta_full 0.999
_diffrn_measured_fraction_theta_max 0.999
_diffrn_measurement_device_type 'Enraf Nonius TurboCAD4'
_diffrn_measurement_method 'non-profiled omega/2theta scans'
_diffrn_radiation_monochromator graphite
_diffrn_radiation_source 'fine-focus sealed tube'
_diffrn_radiation_type MoK\a
_diffrn_radiation_wavelength 0.71073
_diffrn_reflns_av_R_equivalents 0.1647
_diffrn_reflns_av_sigmaI/netI 0.3419
_diffrn_reflns_limit_h_max 19
_diffrn_reflns_limit_h_min -20
_diffrn_reflns_limit_k_max 16
_diffrn_reflns_limit_k_min 0
_diffrn_reflns_limit_l_max 18
_diffrn_reflns_limit_l_min 0
_diffrn_reflns_number 3146
_diffrn_reflns_theta_full 24.98
_diffrn_reflns_theta_max 24.98
_diffrn_reflns_theta_min 1.94
_diffrn_standards_decay_% 0
_diffrn_standards_interval_time 30
_diffrn_standards_number 1
_exptl_absorpt_coefficient_mu 1.914
_exptl_absorpt_correction_T_max 0.8617
_exptl_absorpt_correction_T_min 0.7864
_exptl_absorpt_correction_type gaussian
_exptl_absorpt_process_details
;
a grid of  8 x  8 x  8 =   512 sampling points was used
;
_exptl_crystal_colour 'dark green'
_exptl_crystal_density_diffrn 1.702
_exptl_crystal_density_method 'not measured'
_exptl_crystal_description needle
_exptl_crystal_F_000 1796
_exptl_crystal_size_max 0.32
_exptl_crystal_size_mid 0.12
_exptl_crystal_size_min 0.08
_refine_diff_density_max 0.716
_refine_diff_density_min -0.696
_refine_diff_density_rms 0.152
_refine_ls_extinction_method none
_refine_ls_goodness_of_fit_ref 0.915
_refine_ls_hydrogen_treatment mixed
_refine_ls_matrix_type full
_refine_ls_number_parameters 240
_refine_ls_number_reflns 3021
_refine_ls_number_restraints 0
_refine_ls_restrained_S_all 0.915
_refine_ls_R_factor_all 0.2971
_refine_ls_R_factor_gt 0.0610
_refine_ls_shift/su_max 0.001
_refine_ls_shift/su_mean 0.000
_refine_ls_structure_factor_coef Fsqd
_refine_ls_weighting_details 'calc w=1/[\s^2^(Fo^2^)+(0.0967P)^2^+0.0000P] where P=(Fo^2^+2Fc^2^)/3'
_refine_ls_weighting_scheme calc
_refine_ls_wR_factor_gt 0.1390
_refine_ls_wR_factor_ref 0.2272
_reflns_number_gt 872
_reflns_number_total 3021
_reflns_threshold_expression >2sigma(I)
_cod_data_source_file 905133csup1.cif
_cod_data_source_block s93
_cod_depositor_comments
;
The following automatic conversions were performed:

'_symmetry_cell_setting' value 'Monoclinic' changed to 'monoclinic'
according to /home/saulius/struct/CIF-dictionaries/cif_core.dic
dictionary named 'cif_core.dic' version 2.4.2 from 2011-04-26.

Automatic conversion script
Id: cif_fix_values 1891 2012-01-12 08:04:46Z andrius 
;
_cod_original_cell_volume 3423(2)
_cod_original_sg_symbol_H-M 'C2/c (No 15)'
_cod_database_code 7110639
_diffrn_standards_decay_corr_max 1.047
_diffrn_standards_decay_corr_min 0.926

loop_
_symmetry_equiv_pos_as_xyz
'x, y, z'
'-x, y, -z+1/2'
'x+1/2, y+1/2, z'
'-x+1/2, y+1/2, -z+1/2'
'-x, -y, -z'
'x, -y, z-1/2'
'-x+1/2, -y+1/2, -z'
'x+1/2, -y+1/2, z-1/2'

loop_
_atom_site_label
_atom_site_type_symbol
_atom_site_fract_x
_atom_site_fract_y
_atom_site_fract_z
_atom_site_U_iso_or_equiv
_atom_site_adp_type
_atom_site_occupancy
_atom_site_symmetry_multiplicity
_atom_site_calc_flag
_atom_site_refinement_flags
_atom_site_disorder_assembly
_atom_site_disorder_group
Cu1 Cu 0.46343(10) 0.52396(12) 0.11652(12) 0.0389(6) Uani 1 1 d . . .
Cu2 Cu 0.5000 0.32094(17) 0.2500 0.0411(8) Uani 1 2 d S . .
O10 O 0.3684(5) 0.4515(6) 0.1075(6) 0.036(2) Uani 1 1 d . . .
O11 O 0.2462(5) 0.3209(7) 0.0731(6) 0.050(3) Uani 1 1 d . . .
H11 H 0.3127 0.3168 0.0454 0.100 Uiso 1 1 d . . .
O20 O 0.5331(5) 0.4131(6) 0.1775(6) 0.037(2) Uani 1 1 d . . .
O21 O 0.5617(5) 0.5670(7) 0.0965(6) 0.045(3) Uani 1 1 d . . .
N16 N 0.4079(6) 0.6481(8) 0.1043(7) 0.037(3) Uani 1 1 d . . .
N26 N 0.5920(7) 0.2337(7) 0.2620(8) 0.042(3) Uani 1 1 d . . .
C10 C 0.2931(7) 0.4845(10) 0.0899(8) 0.030(3) Uani 1 1 d . . .
C11 C 0.2251(8) 0.4159(11) 0.0758(10) 0.043(4) Uani 1 1 d . . .
C12 C 0.1461(8) 0.4483(10) 0.0592(9) 0.041(4) Uani 1 1 d . . .
H12 H 0.1032 0.4036 0.0482 0.049 Uiso 1 1 calc R . .
C13 C 0.1275(8) 0.5446(11) 0.0580(10) 0.049(4) Uani 1 1 d . . .
H13 H 0.0733 0.5646 0.0486 0.059 Uiso 1 1 calc R . .
C14 C 0.1893(8) 0.6102(10) 0.0707(9) 0.043(4) Uani 1 1 d . . .
H14 H 0.1763 0.6754 0.0699 0.052 Uiso 1 1 calc R . .
C15 C 0.2704(8) 0.5842(10) 0.0848(9) 0.036(3) Uani 1 1 d . . .
C16 C 0.3311(8) 0.6567(9) 0.0942(8) 0.032(3) Uani 1 1 d . . .
H16 H 0.3121 0.7198 0.0928 0.039 Uiso 1 1 calc R . .
C17 C 0.4568(9) 0.7359(9) 0.1129(10) 0.048(4) Uani 1 1 d . . .
H17A H 0.4198 0.7912 0.0976 0.058 Uiso 1 1 calc R . .
H17B H 0.4864 0.7338 0.0692 0.058 Uiso 1 1 calc R . .
C18 C 0.5203(8) 0.7481(10) 0.2124(10) 0.051(4) Uani 1 1 d . . .
H18A H 0.5606 0.6960 0.2249 0.061 Uiso 1 1 calc R . .
H18B H 0.5502 0.8082 0.2159 0.061 Uiso 1 1 calc R . .
C20 C 0.6078(8) 0.4182(10) 0.1688(9) 0.033(3) Uani 1 1 d . A .
C21 C 0.6249(8) 0.5013(10) 0.1280(9) 0.035(4) Uani 1 1 d . . .
C22 C 0.7002(8) 0.5125(11) 0.1190(9) 0.045(4) Uani 1 1 d . . .
H22 H 0.7117 0.5678 0.0914 0.054 Uiso 1 1 calc R . .
C23 C 0.7630(8) 0.4383(13) 0.1521(10) 0.053(5) Uani 1 1 d . . .
H23 H 0.8152 0.4458 0.1469 0.064 Uiso 1 1 calc R . .
C24 C 0.7445(9) 0.3586(12) 0.1904(10) 0.049(4) Uani 1 1 d . A .
H24 H 0.7846 0.3105 0.2110 0.059 Uiso 1 1 calc R . .
C25 C 0.6696(9) 0.3458(10) 0.2001(10) 0.042(4) Uani 1 1 d . . .
C26 C 0.6545(8) 0.2581(11) 0.2421(9) 0.042(4) Uani 1 1 d . A .
H26 H 0.6974 0.2130 0.2565 0.050 Uiso 1 1 calc R . .
O1W O 0.1095(6) 0.2123(6) -0.0015(7) 0.052(3) Uani 1 1 d . . .
H1W H 0.1660 0.2479 0.0424 0.100 Uiso 1 1 d . . .
H2W H 0.0777 0.1857 0.0394 0.100 Uiso 1 1 d . . .
C27 C 0.583(2) 0.1397(17) 0.321(2) 0.024(10) Uiso 0.52(8) 1 d P A 1
H27A H 0.6366 0.1182 0.3620 0.029 Uiso 0.52(8) 1 calc PR A 1
H27B H 0.5479 0.1543 0.3577 0.029 Uiso 0.52(8) 1 calc PR A 1
C28 C 0.5440(15) 0.0671(19) 0.2523(19) 0.064(11) Uiso 0.60(3) 1 d P . 1
H28A H 0.5297 0.0126 0.2835 0.077 Uiso 0.60(3) 1 calc PR . 1
H28B H 0.5849 0.0449 0.2260 0.077 Uiso 0.60(3) 1 calc PR . 1
C27' C 0.607(3) 0.138(2) 0.294(3) 0.042(12) Uiso 0.48(8) 1 d P A 2
H27C H 0.6592 0.1357 0.3454 0.051 Uiso 0.48(8) 1 calc PR A 2
H27D H 0.6119 0.0977 0.2449 0.051 Uiso 0.48(8) 1 calc PR A 2
C28' C 0.5342(18) 0.098(2) 0.327(2) 0.024(11) Uiso 0.40(3) 1 d P . 2
H28C H 0.5552 0.0430 0.3676 0.029 Uiso 0.40(3) 1 calc PR . 2
H28D H 0.5191 0.1473 0.3632 0.029 Uiso 0.40(3) 1 calc PR . 2

loop_
_atom_site_aniso_label
_atom_site_aniso_U_11
_atom_site_aniso_U_22
_atom_site_aniso_U_33
_atom_site_aniso_U_23
_atom_site_aniso_U_13
_atom_site_aniso_U_12
Cu1 0.0283(9) 0.0340(10) 0.0456(11) 0.0071(10) 0.0013(7) 0.0001(9)
Cu2 0.0363(14) 0.0268(15) 0.0559(18) 0.000 0.0103(13) 0.000
O10 0.024(5) 0.032(6) 0.052(6) 0.000(4) 0.014(4) 0.001(4)
O11 0.034(5) 0.047(6) 0.061(7) -0.009(6) 0.008(5) 0.009(5)
O20 0.028(5) 0.033(5) 0.053(6) 0.001(5) 0.018(5) -0.001(4)
O21 0.036(5) 0.046(6) 0.047(6) 0.023(5) 0.009(5) -0.006(5)
N16 0.025(6) 0.033(7) 0.044(7) 0.008(6) -0.001(5) 0.000(5)
N26 0.037(7) 0.016(7) 0.062(9) -0.007(6) 0.002(7) 0.010(6)
C10 0.017(6) 0.036(8) 0.033(7) -0.014(7) 0.004(5) 0.007(6)
C11 0.034(8) 0.053(10) 0.044(10) -0.015(8) 0.014(7) -0.006(8)
C12 0.029(8) 0.041(10) 0.044(9) -0.013(7) 0.001(7) -0.008(7)
C13 0.023(7) 0.059(12) 0.053(10) 0.003(8) -0.002(7) 0.003(8)
C14 0.035(8) 0.047(10) 0.039(9) -0.005(7) 0.001(7) 0.020(8)
C15 0.034(8) 0.041(9) 0.034(9) -0.005(7) 0.014(7) 0.000(7)
C16 0.039(8) 0.023(8) 0.033(8) 0.002(6) 0.011(7) 0.002(6)
C17 0.050(9) 0.024(8) 0.062(10) 0.011(8) 0.009(8) 0.001(8)
C18 0.033(9) 0.029(8) 0.070(12) -0.002(8) -0.008(7) -0.006(7)
C20 0.027(7) 0.052(10) 0.025(8) -0.006(7) 0.016(6) -0.013(7)
C21 0.026(7) 0.052(10) 0.028(8) -0.012(7) 0.011(6) -0.010(7)
C22 0.038(8) 0.057(10) 0.045(9) -0.016(8) 0.020(7) -0.024(8)
C23 0.021(8) 0.088(13) 0.059(11) -0.023(10) 0.025(8) 0.001(9)
C24 0.031(9) 0.060(12) 0.060(11) -0.021(9) 0.020(8) -0.011(8)
C25 0.042(9) 0.030(9) 0.048(10) -0.016(7) 0.007(7) -0.007(7)
C26 0.024(8) 0.047(10) 0.046(10) -0.021(8) 0.001(7) 0.013(7)
O1W 0.048(6) 0.038(6) 0.070(7) -0.008(5) 0.020(5) -0.011(5)

loop_
_atom_type_symbol
_atom_type_description
_atom_type_scat_dispersion_real
_atom_type_scat_dispersion_imag
_atom_type_scat_source
Cu Cu 0.3201 1.2651 'International Tables Vol C Tables 4.2.6.8 and 6.1.1.4'
O O 0.0106 0.0060 'International Tables Vol C Tables 4.2.6.8 and 6.1.1.4'
N N 0.0061 0.0033 'International Tables Vol C Tables 4.2.6.8 and 6.1.1.4'
C C 0.0033 0.0016 'International Tables Vol C Tables 4.2.6.8 and 6.1.1.4'
H H 0.0000 0.0000 'International Tables Vol C Tables 4.2.6.8 and 6.1.1.4'

loop_
_exptl_crystal_face_index_h
_exptl_crystal_face_index_k
_exptl_crystal_face_index_l
_exptl_crystal_face_perp_dist
1 0 0 0.0600
-1 0 0 0.0600
0 1 0 0.0400
0 -1 0 0.0400
0 0 1 0.1600
0 0 -1 0.1600

loop_
_geom_angle_atom_site_label_1
_geom_angle_atom_site_label_2
_geom_angle_atom_site_label_3
_geom_angle
_geom_angle_site_symmetry_1
_geom_angle_site_symmetry_3
O10 Cu1 O21 161.1(4) . .
O10 Cu1 N16 94.9(4) . .
O21 Cu1 N16 97.8(4) . .
O10 Cu1 O20 89.1(3) . .
O21 Cu1 O20 84.2(4) . .
N16 Cu1 O20 158.6(4) . .
O20 Cu2 O20 95.7(5) 2_655 .
O20 Cu2 N26 94.6(5) 2_655 2_655
O20 Cu2 N26 139.1(4) . 2_655
O20 Cu2 N26 139.1(4) 2_655 .
O20 Cu2 N26 94.6(5) . .
N26 Cu2 N26 102.9(7) 2_655 .
C10 O10 Cu1 126.6(8) . .
H11 O11 C11 108.1 . .
H11 O11 H11 0.0 . .
C11 O11 H11 108.1 . .
C20 O20 Cu2 125.6(8) . .
C20 O20 Cu1 110.8(8) . .
Cu2 O20 Cu1 123.3(4) . .
C21 O21 Cu1 111.6(7) . .
C16 N16 C17 117.9(11) . .
C16 N16 Cu1 123.0(9) . .
C17 N16 Cu1 119.0(8) . .
C26 N26 C27' 106(3) . .
C26 N26 C27 127.4(18) . .
C27' N26 C27 24.5(18) . .
C26 N26 Cu2 122.6(10) . .
C27' N26 Cu2 132(3) . .
C27 N26 Cu2 108.7(18) . .
O10 C10 C15 125.4(11) . .
O10 C10 C11 118.8(12) . .
C15 C10 C11 115.7(11) . .
C12 C11 O11 124.5(13) . .
C12 C11 C10 120.1(13) . .
O11 C11 C10 115.2(11) . .
C11 C12 C13 122.3(13) . .
C11 C12 H12 118.9 . .
C13 C12 H12 118.9 . .
C14 C13 C12 119.1(13) . .
C14 C13 H13 120.5 . .
C12 C13 H13 120.5 . .
C13 C14 C15 122.6(13) . .
C13 C14 H14 118.7 . .
C15 C14 H14 118.7 . .
C14 C15 C16 119.5(13) . .
C14 C15 C10 120.1(13) . .
C16 C15 C10 120.4(11) . .
N16 C16 C15 129.3(12) . .
N16 C16 H16 115.4 . .
C15 C16 H16 115.4 . .
N16 C17 C18 111.4(11) . .
N16 C17 H17A 109.3 . .
C18 C17 H17A 109.3 . .
N16 C17 H17B 109.3 . .
C18 C17 H17B 109.3 . .
H17A C17 H17B 108.0 . .
C18 C18 C17 113.4(13) 2_655 .
C18 C18 H18A 108.9 2_655 .
C17 C18 H18A 108.9 . .
C18 C18 H18B 108.9 2_655 .
C17 C18 H18B 108.9 . .
H18A C18 H18B 107.7 . .
O20 C20 C21 116.5(12) . .
O20 C20 C25 123.9(12) . .
C21 C20 C25 119.6(12) . .
C22 C21 O21 123.5(13) . .
C22 C21 C20 119.8(14) . .
O21 C21 C20 116.7(11) . .
C21 C22 C23 120.0(14) . .
C21 C22 H22 120.0 . .
C23 C22 H22 120.0 . .
C24 C23 C22 118.9(13) . .
C24 C23 H23 120.6 . .
C22 C23 H23 120.6 . .
C23 C24 C25 122.1(15) . .
C23 C24 H24 118.9 . .
C25 C24 H24 118.9 . .
C24 C25 C20 119.6(14) . .
C24 C25 C26 118.8(14) . .
C20 C25 C26 121.5(13) . .
N26 C26 C25 129.4(13) . .
N26 C26 H26 115.3 . .
C25 C26 H26 115.3 . .
H1W O1W H2W 109.0 . .
C28 C27 N26 105(2) . .
C28 C27 H27A 110.7 . .
N26 C27 H27A 110.7 . .
C28 C27 H27B 110.7 . .
N26 C27 H27B 110.7 . .
H27A C27 H27B 108.8 . .
C27 C28 C28' 116(2) . 2_655
C27 C28 H28A 108.2 . .
C28' C28 H28A 108.2 2_655 .
C27 C28 H28B 108.2 . .
C28' C28 H28B 108.2 2_655 .
H28A C28 H28B 107.4 . .
N26 C27' C28' 112(4) . .
N26 C27' H27C 109.2 . .
C28' C27' H27C 109.2 . .
N26 C27' H27D 109.2 . .
C28' C27' H27D 109.2 . .
H27C C27' H27D 107.9 . .
C28 C28' C27' 114(3) 2_655 .
C28 C28' H28C 108.8 2_655 .
C27' C28' H28C 108.8 . .
C28 C28' H28D 108.8 2_655 .
C27' C28' H28D 108.8 . .
H28C C28' H28D 107.7 . .

loop_
_geom_bond_atom_site_label_1
_geom_bond_atom_site_label_2
_geom_bond_distance
_geom_bond_site_symmetry_2
Cu1 O10 1.875(8) .
Cu1 O21 1.904(8) .
Cu1 N16 1.944(10) .
Cu1 O20 1.974(8) .
Cu2 O20 1.905(9) 2_655
Cu2 O20 1.905(9) .
Cu2 N26 1.942(11) 2_655
Cu2 N26 1.942(11) .
O10 C10 1.304(13) .
O11 H11 1.3453 .
O11 C11 1.371(16) .
O11 H11 1.3453 .
O20 C20 1.332(13) .
O21 C21 1.369(15) .
N16 C16 1.274(15) .
N16 C17 1.458(15) .
N26 C26 1.256(16) .
N26 C27' 1.40(3) .
N26 C27 1.63(4) .
C10 C15 1.431(17) .
C10 C11 1.460(17) .
C11 C12 1.361(17) .
C12 C13 1.371(18) .
C12 H12 0.9300 .
C13 C14 1.357(18) .
C13 H13 0.9300 .
C14 C15 1.377(17) .
C14 H14 0.9300 .
C15 C16 1.416(17) .
C16 H16 0.9300 .
C17 C18 1.551(19) .
C17 H17A 0.9700 .
C17 H17B 0.9700 .
C18 C18 1.54(3) 2_655
C18 H18A 0.9700 .
C18 H18B 0.9700 .
C20 C21 1.390(17) .
C20 C25 1.417(18) .
C21 C22 1.350(16) .
C22 C23 1.448(19) .
C22 H22 0.9300 .
C23 C24 1.340(19) .
C23 H23 0.9300 .
C24 C25 1.350(18) .
C24 H24 0.9300 .
C25 C26 1.44(2) .
C26 H26 0.9300 .
O1W H1W 1.0889 .
O1W H2W 1.0302 .
C27 C28 1.44(4) .
C27 H27A 0.9700 .
C27 H27B 0.9700 .
C28 C28' 1.53(4) 2_655
C28 H28A 0.9700 .
C28 H28B 0.9700 .
C27' C28' 1.60(7) .
C27' H27C 0.9700 .
C27' H27D 0.9700 .
C28' C28 1.53(4) 2_655
C28' H28C 0.9700 .
C28' H28D 0.9700 .

loop_
_geom_torsion_atom_site_label_1
_geom_torsion_atom_site_label_2
_geom_torsion_atom_site_label_3
_geom_torsion_atom_site_label_4
_geom_torsion
_geom_torsion_site_symmetry_1
_geom_torsion_site_symmetry_4
O21 Cu1 O10 C10 -126.6(12) . .
N16 Cu1 O10 C10 5.5(10) . .
O20 Cu1 O10 C10 164.4(10) . .
O20 Cu2 O20 C20 124.1(10) 2_655 .
N26 Cu2 O20 C20 -132.1(10) 2_655 .
N26 Cu2 O20 C20 -16.3(10) . .
O20 Cu2 O20 Cu1 -48.5(4) 2_655 .
N26 Cu2 O20 Cu1 55.3(9) 2_655 .
N26 Cu2 O20 Cu1 171.2(5) . .
O10 Cu1 O20 C20 157.5(8) . .
O21 Cu1 O20 C20 -4.8(8) . .
N16 Cu1 O20 C20 -101.3(13) . .
O10 Cu1 O20 Cu2 -29.0(5) . .
O21 Cu1 O20 Cu2 168.7(6) . .
N16 Cu1 O20 Cu2 72.2(12) . .
O10 Cu1 O21 C21 -66.8(14) . .
N16 Cu1 O21 C21 161.5(8) . .
O20 Cu1 O21 C21 3.0(8) . .
O10 Cu1 N16 C16 0.0(11) . .
O21 Cu1 N16 C16 165.9(10) . .
O20 Cu1 N16 C16 -100.1(14) . .
O10 Cu1 N16 C17 176.0(10) . .
O21 Cu1 N16 C17 -18.1(10) . .
O20 Cu1 N16 C17 75.9(15) . .
O20 Cu2 N26 C26 -90.4(13) 2_655 .
O20 Cu2 N26 C26 13.8(12) . .
N26 Cu2 N26 C26 156.6(13) 2_655 .
O20 Cu2 N26 C27' 88(3) 2_655 .
O20 Cu2 N26 C27' -168(3) . .
N26 Cu2 N26 C27' -25(2) 2_655 .
O20 Cu2 N26 C27 77.3(13) 2_655 .
O20 Cu2 N26 C27 -178.5(11) . .
N26 Cu2 N26 C27 -35.7(10) 2_655 .
Cu1 O10 C10 C15 -7.9(18) . .
Cu1 O10 C10 C11 173.6(9) . .
H11 O11 C11 C12 148.8 . .
H11 O11 C11 C10 -25.8 . .
O10 C10 C11 C12 178.7(11) . .
C15 C10 C11 C12 0(2) . .
O10 C10 C11 O11 -6.5(18) . .
C15 C10 C11 O11 174.8(11) . .
O11 C11 C12 C13 -176.6(14) . .
C10 C11 C12 C13 -2(2) . .
C11 C12 C13 C14 2(2) . .
C12 C13 C14 C15 0(2) . .
C13 C14 C15 C16 177.7(13) . .
C13 C14 C15 C10 -2(2) . .
O10 C10 C15 C14 -176.4(12) . .
C11 C10 C15 C14 2.2(19) . .
O10 C10 C15 C16 4(2) . .
C11 C10 C15 C16 -177.8(12) . .
C17 N16 C16 C15 -179.7(13) . .
Cu1 N16 C16 C15 -3.6(19) . .
C14 C15 C16 N16 -177.3(13) . .
C10 C15 C16 N16 3(2) . .
C16 N16 C17 C18 110.1(13) . .
Cu1 N16 C17 C18 -66.1(14) . .
N16 C17 C18 C18 -56.6(12) . 2_655
Cu2 O20 C20 C21 -167.7(8) . .
Cu1 O20 C20 C21 5.7(13) . .
Cu2 O20 C20 C25 10.9(17) . .
Cu1 O20 C20 C25 -175.7(10) . .
Cu1 O21 C21 C22 177.3(10) . .
Cu1 O21 C21 C20 -0.7(13) . .
O20 C20 C21 C22 178.4(11) . .
C25 C20 C21 C22 -0.2(19) . .
O20 C20 C21 O21 -3.5(16) . .
C25 C20 C21 O21 177.9(11) . .
O21 C21 C22 C23 -178.3(12) . .
C20 C21 C22 C23 -0.4(19) . .
C21 C22 C23 C24 1(2) . .
C22 C23 C24 C25 -1(2) . .
C23 C24 C25 C20 0(2) . .
C23 C24 C25 C26 -179.9(13) . .
O20 C20 C25 C24 -178.2(12) . .
C21 C20 C25 C24 0(2) . .
O20 C20 C25 C26 2(2) . .
C21 C20 C25 C26 -179.5(12) . .
C27' N26 C26 C25 175(2) . .
C27 N26 C26 C25 -171.6(17) . .
Cu2 N26 C26 C25 -6(2) . .
C24 C25 C26 N26 175.9(14) . .
C20 C25 C26 N26 -4(2) . .
C26 N26 C27 C28 -95(2) . .
C27' N26 C27 C28 -63(4) . .
Cu2 N26 C27 C28 98(2) . .
N26 C27 C28 C28' -50(4) . 2_655
C26 N26 C27' C28' 177(2) . .
C27 N26 C27' C28' 23(3) . .
Cu2 N26 C27' C28' -1(4) . .
N26 C27' C28' C28 78(4) . 2_655
